data_1549918
loop_
_publ_author_name
'Delgado, Teresa'
'Meneses-S\'anchez, Manuel'
'Pi\~neiro-L\'opez, Luc\'ia'
'Bartual-Murgui, Carlos'
'Mu\~noz, M Carmen'
'Real, Jos\'e Antonio'

_publ_section_title
;
 Thermo- and photo-modulation of exciplex fluorescence in a 3D spin
 crossover Hofmann-type coordination polymer.
;
_journal_issue 44
_journal_name_full 'Chemical science'
_journal_page_first 8446
_journal_page_last 8452
_journal_paper_doi 10.1039/c8sc02677g
_journal_volume 9
_journal_year 2018
_chemical_formula_moiety 'C40 H24 Au4 N12 Zn2, 2(C16 H10)'
_chemical_formula_sum 'C72 H44 Au4 N12 Zn2'
_chemical_formula_weight 1995.80
_space_group_crystal_system monoclinic
_space_group_IT_number 9
_space_group_name_Hall 'C -2yc'
_space_group_name_H-M_alt 'C 1 c 1'
_symmetry_space_group_name_Hall 'C -2yc'
_symmetry_space_group_name_H-M 'C 1 c 1'
_atom_sites_solution_hydrogens geom
_atom_sites_solution_primary direct
_audit_creation_date 2018-06-02
_audit_creation_method
;
Olex2 1.2
(compiled 2017.08.10 svn.r3458 for OlexSys, GUI svn.r5381)
;
_audit_update_record
;
2018-06-05 deposited with the CCDC.
2018-09-11 downloaded from the CCDC.
;
_cell_angle_alpha 90
_cell_angle_beta 111.934(3)
_cell_angle_gamma 90
_cell_formula_units_Z 4
_cell_length_a 33.219(3)
_cell_length_b 12.9438(10)
_cell_length_c 16.3125(13)
_cell_measurement_reflns_used 9306
_cell_measurement_temperature 120(2)
_cell_measurement_theta_max 36.84
_cell_measurement_theta_min 2.50
_cell_volume 6506.3(9)
_computing_cell_refinement 'SAINT V8.38A (?, 2016)'
_computing_data_reduction 'SAINT V8.38A (?, 2016)'
_computing_molecular_graphics 'Olex2 (Dolomanov et al., 2009)'
_computing_publication_material 'Olex2 (Dolomanov et al., 2009)'
_computing_structure_refinement 'ShelXL (Sheldrick, 2015)'
_computing_structure_solution 'SIR2004 (Burla et al., 2007)'
_diffrn_ambient_temperature 119.94
_diffrn_measured_fraction_theta_full 0.991
_diffrn_measured_fraction_theta_max 0.992
_diffrn_measurement_device_type 'Bruker APEX-II CCD'
_diffrn_measurement_method '\f and \w scans'
_diffrn_radiation_type MoK\a
_diffrn_radiation_wavelength 0.71073
_diffrn_reflns_av_R_equivalents 0.0920
_diffrn_reflns_av_unetI/netI 0.0587
_diffrn_reflns_Laue_measured_fraction_full 0.991
_diffrn_reflns_Laue_measured_fraction_max 0.992
_diffrn_reflns_limit_h_max 56
_diffrn_reflns_limit_h_min -55
_diffrn_reflns_limit_k_max 21
_diffrn_reflns_limit_k_min -21
_diffrn_reflns_limit_l_max 27
_diffrn_reflns_limit_l_min -27
_diffrn_reflns_number 228772
_diffrn_reflns_point_group_measured_fraction_full 0.991
_diffrn_reflns_point_group_measured_fraction_max 0.992
_diffrn_reflns_theta_full 25.242
_diffrn_reflns_theta_max 36.882
_diffrn_reflns_theta_min 2.211
_diffrn_standards_number 0
_exptl_absorpt_coefficient_mu 9.763
_exptl_absorpt_correction_T_max 0.7472
_exptl_absorpt_correction_T_min 0.4475
_exptl_absorpt_correction_type multi-scan
_exptl_absorpt_process_details
'SADABS-2016/2 (Bruker,2016/2) was used for absorption correction. wR2(int) was 0.1453 before and 0.0955 after correction. The Ratio of minimum to maximum transmission is 0.5989. The \l/2 correction factor is Not present.'
_exptl_crystal_colour colourless
_exptl_crystal_colour_primary colourless
_exptl_crystal_density_diffrn 2.037
_exptl_crystal_description prism
_exptl_crystal_F_000 3744
_exptl_crystal_size_max 0.17
_exptl_crystal_size_mid 0.16
_exptl_crystal_size_min 0.02
_refine_diff_density_max 13.021
_refine_diff_density_min -6.265
_refine_diff_density_rms 0.519
_refine_ls_abs_structure_details
;
 Flack x determined using 11845 quotients [(I+)-(I-)]/[(I+)+(I-)]
 (Parsons, Flack and Wagner, Acta Cryst. B69 (2013) 249-259).
;
_refine_ls_abs_structure_Flack 0.014(4)
_refine_ls_extinction_method none
_refine_ls_goodness_of_fit_ref 1.053
_refine_ls_hydrogen_treatment constr
_refine_ls_matrix_type full
_refine_ls_number_parameters 812
_refine_ls_number_reflns 32375
_refine_ls_number_restraints 26
_refine_ls_restrained_S_all 1.054
_refine_ls_R_factor_all 0.0877
_refine_ls_R_factor_gt 0.0738
_refine_ls_shift/su_max 0.001
_refine_ls_shift/su_mean 0.000
_refine_ls_structure_factor_coef Fsqd
_refine_ls_weighting_details 'w=1/[\s^2^(Fo^2^)+(0.1150P)^2^+229.2700P] where P=(Fo^2^+2Fc^2^)/3'
_refine_ls_weighting_scheme calc
_refine_ls_wR_factor_gt 0.1969
_refine_ls_wR_factor_ref 0.2090
_reflns_Friedel_coverage 0.999
_reflns_Friedel_fraction_full 0.991
_reflns_Friedel_fraction_max 0.992
_reflns_number_gt 27866
_reflns_number_total 32375
_reflns_threshold_expression 'I > 2\s(I)'
_cod_data_source_file c8sc02677g2.cif
_cod_data_source_block mo_mm424_0m
_cod_depositor_comments 'Adding full bibliography for 1549915--1549918.cif.'
_cod_original_cell_volume 6506.4(9)
_cod_database_code 1549918
_shelx_shelxl_version_number 2016/6
_shelx_space_group_comment
;
The symmetry employed for this shelxl refinement is uniquely defined
by the following loop, which should always be used as a source of
symmetry information in preference to the above space-group names.
They are only intended as comments.
;
_shelx_estimated_absorpt_t_max 0.829
_shelx_estimated_absorpt_t_min 0.288
_olex2_refinement_description
;
1. Twinned data refinement
 Scales: 0.853(16)
 0.147(16)
2. Fixed Uiso
 At 1.2 times of:
  All C(H) groups
3. Uiso/Uaniso restraints and constraints
Uanis(C48) \\sim Ueq, Uanis(C43) \\sim Ueq, Uanis(C42) \\sim Ueq, Uanis(C46)
\\sim Ueq: with sigma of 0.01 and sigma for terminal atoms of 0.2
4.a Aromatic/amide H refined with riding coordinates:
 C1(H1), C2(H2), C4(H4), C5(H5), C7(H7), C8(H8), C10(H10), C11(H11), C13(H13),
 C14(H14), C15(H15), C16(H16), C21(H21), C22(H22), C24(H24), C25(H25), C27(H27),
  C28(H28), C30(H30), C31(H31), C33(H33), C34(H34), C35(H35), C36(H36),
 C41(H41), C42(H42), C46(H46), C47(H47), C48(H48), C52(H52), C53(H53), C54(H54),
  C55(H55), C56(H56), C57(H57), C58(H58), C62(H62), C63(H63), C64(H64),
 C68(H68), C69(H69), C70(H70), C71(H71), C72(H72)
;
_olex2_submission_special_instructions 'No special instructions were received'
_publcif_funding_html
;
;

loop_
_space_group_symop_operation_xyz
'x, y, z'
'x, -y, z+1/2'
'x+1/2, y+1/2, z'
'x+1/2, -y+1/2, z+1/2'

loop_
_atom_site_label
_atom_site_type_symbol
_atom_site_fract_x
_atom_site_fract_y
_atom_site_fract_z
_atom_site_U_iso_or_equiv
_atom_site_adp_type
_atom_site_occupancy
_atom_site_site_symmetry_order
_atom_site_calc_flag
_atom_site_refinement_flags_posn
_atom_site_refinement_flags_adp
Au1 Au 0.39980(2) 0.51896(4) 0.29265(3) 0.01837(10) Uani 1 1 d . .
Au2 Au 0.42913(2) 1.01877(4) 0.29232(3) 0.01782(10) Uani 1 1 d . .
Au3 Au 0.50138(2) 0.50421(5) 0.34137(4) 0.02051(11) Uani 1 1 d . .
Au4 Au 0.52772(2) 1.00072(5) 0.36510(4) 0.02152(12) Uani 1 1 d . .
Zn1 Zn 0.41231(6) 0.75275(14) 0.04076(12) 0.0118(2) Uani 1 1 d . .
Zn2 Zn 0.51683(6) 0.74794(13) 0.60633(11) 0.0109(2) Uani 1 1 d . .
N1 N 0.3450(4) 0.8006(9) -0.0292(8) 0.0115(17) Uani 1 1 d . .
N2 N -0.0208(4) 0.7918(9) -0.3909(9) 0.0155(19) Uani 1 1 d . .
N3 N 0.3958(4) 0.6567(11) 0.1335(11) 0.022(2) Uani 1 1 d . .
N4 N 0.4304(5) 1.1550(11) 0.4535(9) 0.020(2) Uani 1 1 d . .
N5 N 0.4024(5) 0.3750(10) 0.4489(9) 0.018(2) Uani 1 1 d . .
N6 N 0.4195(5) 0.8777(10) 0.1306(10) 0.020(2) Uani 1 1 d . .
N7 N 0.4492(4) 0.7753(8) 0.5420(9) 0.017(2) Uani 1 1 d . .
N8 N 0.0858(4) 0.7758(11) 0.1713(8) 0.018(2) Uani 1 1 d . .
N9 N 0.5140(5) 0.6342(12) 0.5102(10) 0.025(3) Uani 1 1 d . .
N10 N 0.5289(5) 0.8622(12) 0.5229(11) 0.025(3) Uani 1 1 d . .
N11 N 0.5224(5) 0.8629(13) 0.7037(11) 0.026(3) Uani 1 1 d . .
N12 N 0.5044(5) 0.3669(12) 0.1861(11) 0.027(3) Uani 1 1 d . .
C1 C 0.3274(5) 0.8021(13) -0.1188(9) 0.018(2) Uani 1 1 d . .
H1 H 0.345887 0.790988 -0.150416 0.022 Uiso 1 1 calc R .
C2 C 0.2842(4) 0.8188(12) -0.1656(10) 0.018(2) Uani 1 1 d . .
H2 H 0.273514 0.818458 -0.228326 0.021 Uiso 1 1 calc R .
C3 C 0.2550(5) 0.8366(11) -0.1221(10) 0.017(2) Uani 1 1 d . .
C4 C 0.2744(5) 0.8388(13) -0.0302(10) 0.020(2) Uani 1 1 d . .
H4 H 0.257005 0.852864 0.003253 0.023 Uiso 1 1 calc R .
C5 C 0.3176(4) 0.8215(12) 0.0129(8) 0.016(2) Uani 1 1 d . .
H5 H 0.329199 0.824240 0.075642 0.019 Uiso 1 1 calc R .
C6 C 0.2083(4) 0.8446(10) -0.1686(10) 0.015(2) Uani 1 1 d . .
C7 C 0.1891(4) 0.8281(10) -0.2617(9) 0.0139(19) Uani 1 1 d . .
H7 H 0.207050 0.818553 -0.294847 0.017 Uiso 1 1 calc R .
C8 C 0.1448(4) 0.8259(9) -0.3036(9) 0.0138(18) Uani 1 1 d . .
H8 H 0.132676 0.813077 -0.365339 0.017 Uiso 1 1 calc R .
C9 C 0.1168(5) 0.8421(12) -0.2579(10) 0.018(2) Uani 1 1 d . .
C10 C 0.1354(5) 0.8657(12) -0.1707(10) 0.020(2) Uani 1 1 d . .
H10 H 0.117136 0.881881 -0.139381 0.024 Uiso 1 1 calc R .
C11 C 0.1800(4) 0.8669(12) -0.1254(10) 0.019(2) Uani 1 1 d . .
H11 H 0.191566 0.883168 -0.064205 0.023 Uiso 1 1 calc R .
C12 C 0.0688(4) 0.8302(10) -0.3039(10) 0.015(2) Uani 1 1 d . .
C13 C 0.0477(5) 0.8447(13) -0.3947(10) 0.021(2) Uani 1 1 d . .
H13 H 0.063371 0.867968 -0.429392 0.025 Uiso 1 1 calc R .
C14 C 0.0035(4) 0.8247(15) -0.4339(11) 0.024(3) Uani 1 1 d . .
H14 H -0.010195 0.835482 -0.495821 0.029 Uiso 1 1 calc R .
C15 C -0.0005(5) 0.7788(11) -0.3030(9) 0.017(2) Uani 1 1 d . .
H15 H -0.017344 0.756913 -0.270152 0.021 Uiso 1 1 calc R .
C16 C 0.0433(5) 0.7953(12) -0.2578(10) 0.018(2) Uani 1 1 d . .
H16 H 0.056079 0.783196 -0.196007 0.022 Uiso 1 1 calc R .
C17 C 0.4010(5) 0.4293(12) 0.3916(10) 0.018(2) Uani 1 1 d . .
C18 C 0.3970(5) 0.6074(14) 0.1898(13) 0.023(3) Uani 1 1 d . .
C19 C 0.4313(5) 1.1068(12) 0.3938(11) 0.020(3) Uani 1 1 d . .
C20 C 0.4237(6) 0.9316(13) 0.1907(13) 0.023(3) Uani 1 1 d . .
C21 C 0.4244(5) 0.6905(11) 0.5129(11) 0.021(3) Uani 1 1 d . .
H21 H 0.437885 0.624601 0.526544 0.025 Uiso 1 1 calc R .
C22 C 0.3794(5) 0.6953(11) 0.4629(13) 0.025(3) Uani 1 1 d . .
H22 H 0.362368 0.634278 0.445596 0.030 Uiso 1 1 calc R .
C23 C 0.3604(4) 0.7953(12) 0.4395(10) 0.019(2) Uani 1 1 d . .
C24 C 0.3875(5) 0.8812(12) 0.4689(11) 0.021(2) Uani 1 1 d . .
H24 H 0.375952 0.948942 0.454852 0.025 Uiso 1 1 calc R .
C25 C 0.4316(4) 0.8673(10) 0.5190(11) 0.018(2) Uani 1 1 d . .
H25 H 0.449576 0.926572 0.537254 0.022 Uiso 1 1 calc R .
C26 C 0.3140(5) 0.8045(11) 0.3856(11) 0.020(2) Uani 1 1 d . .
C27 C 0.2938(4) 0.7291(12) 0.3217(11) 0.024(3) Uani 1 1 d . .
H27 H 0.311120 0.677271 0.309828 0.029 Uiso 1 1 calc R .
C28 C 0.2493(5) 0.7280(15) 0.2753(14) 0.032(4) Uani 1 1 d . .
H28 H 0.236443 0.676479 0.231894 0.039 Uiso 1 1 calc R .
C29 C 0.2234(4) 0.8047(11) 0.2936(10) 0.019(2) Uani 1 1 d . .
C30 C 0.2440(4) 0.8833(10) 0.3532(10) 0.018(2) Uani 1 1 d . .
H30 H 0.227031 0.937653 0.362773 0.021 Uiso 1 1 calc R .
C31 C 0.2883(5) 0.8841(10) 0.3984(10) 0.020(2) Uani 1 1 d . .
H31 H 0.301452 0.938765 0.438337 0.024 Uiso 1 1 calc R .
C32 C 0.1757(4) 0.7976(10) 0.2498(10) 0.017(2) Uani 1 1 d . .
C33 C 0.1558(5) 0.7029(11) 0.2277(12) 0.024(3) Uani 1 1 d . .
H33 H 0.172823 0.641705 0.241949 0.029 Uiso 1 1 calc R .
C34 C 0.1111(5) 0.6960(10) 0.1845(13) 0.025(3) Uani 1 1 d . .
H34 H 0.098513 0.630388 0.163968 0.030 Uiso 1 1 calc R .
C35 C 0.1046(5) 0.8717(10) 0.1937(10) 0.018(2) Uani 1 1 d . .
H35 H 0.086477 0.931030 0.182133 0.022 Uiso 1 1 calc R .
C36 C 0.1487(5) 0.8843(10) 0.2322(11) 0.019(2) Uani 1 1 d . .
H36 H 0.160787 0.951486 0.246843 0.023 Uiso 1 1 calc R .
C37 C 0.5093(5) 0.5861(13) 0.4480(11) 0.022(3) Uani 1 1 d . .
C38 C 0.5292(5) 0.9140(13) 0.4653(12) 0.023(3) Uani 1 1 d . .
C39 C 0.5007(6) 0.4193(14) 0.2388(12) 0.026(3) Uani 1 1 d . .
C40 C 0.5253(5) 1.0863(15) 0.2623(13) 0.027(3) Uani 1 1 d . .
C41 C 0.1092(9) 1.129(3) -0.0603(15) 0.050(7) Uani 1 1 d . .
H41 H 0.078640 1.121994 -0.088888 0.060 Uiso 1 1 calc R .
C42 C 0.1307(11) 1.041(3) -0.004(2) 0.055(7) Uani 1 1 d . U
H42 H 0.115903 0.982023 0.004944 0.065 Uiso 1 1 calc R .
C43 C 0.1741(10) 1.054(2) 0.033(2) 0.052(6) Uani 1 1 d . U
C44 C 0.1953(5) 1.1491(12) 0.0207(10) 0.022(2) Uani 1 1 d . .
C45 C 0.1729(9) 1.228(2) -0.0313(15) 0.047(6) Uani 1 1 d . .
C46 C 0.1259(12) 1.225(3) -0.080(2) 0.068(8) Uani 1 1 d . U
H46 H 0.109018 1.276906 -0.118194 0.082 Uiso 1 1 calc R .
C47 C 0.1991(13) 0.970(2) 0.091(2) 0.055(9) Uani 1 1 d . .
H47 H 0.186202 0.908593 0.101042 0.066 Uiso 1 1 calc R .
C48 C 0.2416(12) 0.989(2) 0.126(2) 0.050(6) Uani 1 1 d . U
H48 H 0.258108 0.934424 0.162267 0.060 Uiso 1 1 calc R .
C49 C 0.2665(13) 1.074(3) 0.120(2) 0.070(11) Uani 1 1 d . .
C50 C 0.2411(8) 1.152(2) 0.0653(14) 0.045(6) Uani 1 1 d . .
C51 C 0.2645(8) 1.247(2) 0.0555(15) 0.042(5) Uani 1 1 d . .
C52 C 0.2376(7) 1.3222(19) -0.0008(14) 0.038(4) Uani 1 1 d . .
H52 H 0.251091 1.382922 -0.011203 0.045 Uiso 1 1 calc R .
C53 C 0.1946(10) 1.315(2) -0.0410(16) 0.050(6) Uani 1 1 d . .
H53 H 0.178734 1.370383 -0.076824 0.060 Uiso 1 1 calc R .
C54 C 0.3121(8) 1.089(3) 0.1578(16) 0.050(7) Uani 1 1 d . .
H54 H 0.329240 1.034689 0.192458 0.060 Uiso 1 1 calc R .
C55 C 0.3315(11) 1.169(4) 0.149(2) 0.067(10) Uani 1 1 d . .
H55 H 0.362075 1.173297 0.178013 0.080 Uiso 1 1 calc R .
C56 C 0.3073(10) 1.256(3) 0.094(2) 0.072(12) Uani 1 1 d . .
H56 H 0.321991 1.315573 0.086430 0.086 Uiso 1 1 calc R .
C57 C 0.1279(7) 0.5708(14) -0.3783(15) 0.037(5) Uani 1 1 d . .
H57 H 0.107263 0.568607 -0.437231 0.044 Uiso 1 1 calc R .
C58 C 0.1715(7) 0.5657(15) -0.3637(13) 0.034(4) Uani 1 1 d . .
H58 H 0.180450 0.561863 -0.412504 0.041 Uiso 1 1 calc R .
C59 C 0.2019(5) 0.5660(11) -0.2799(11) 0.022(3) Uani 1 1 d . .
C60 C 0.1879(6) 0.5744(11) -0.2061(11) 0.022(3) Uani 1 1 d . .
C61 C 0.1430(6) 0.5812(12) -0.2223(15) 0.028(4) Uani 1 1 d . .
C62 C 0.1137(6) 0.5789(13) -0.3099(15) 0.034(5) Uani 1 1 d . .
H62 H 0.083409 0.583121 -0.322142 0.041 Uiso 1 1 calc R .
C63 C 0.2488(7) 0.5591(15) -0.2577(15) 0.033(4) Uani 1 1 d . .
H63 H 0.259088 0.554935 -0.304727 0.040 Uiso 1 1 calc R .
C64 C 0.2773(6) 0.5583(13) -0.1768(16) 0.032(4) Uani 1 1 d . .
H64 H 0.307172 0.550496 -0.167086 0.039 Uiso 1 1 calc R .
C65 C 0.2644(5) 0.5690(11) -0.1012(12) 0.024(3) Uani 1 1 d . .
C66 C 0.2194(5) 0.5770(11) -0.1175(11) 0.020(3) Uani 1 1 d . .
C67 C 0.2053(6) 0.5914(13) -0.0470(12) 0.024(3) Uani 1 1 d . .
C68 C 0.1592(6) 0.5990(13) -0.0642(15) 0.031(4) Uani 1 1 d . .
H68 H 0.149431 0.608544 -0.016921 0.037 Uiso 1 1 calc R .
C69 C 0.1305(6) 0.5924(13) -0.1478(13) 0.027(3) Uani 1 1 d . .
H69 H 0.100470 0.595272 -0.157935 0.032 Uiso 1 1 calc R .
C70 C 0.2942(7) 0.5723(16) -0.0163(15) 0.036(4) Uani 1 1 d . .
H70 H 0.324212 0.565181 -0.005326 0.043 Uiso 1 1 calc R .
C71 C 0.2807(7) 0.5860(16) 0.0542(14) 0.038(5) Uani 1 1 d . .
H71 H 0.301690 0.589069 0.112709 0.045 Uiso 1 1 calc R .
C72 C 0.2360(8) 0.5953(17) 0.0399(13) 0.037(4) Uani 1 1 d . .
H72 H 0.227023 0.604116 0.088348 0.044 Uiso 1 1 calc R .

loop_
_atom_site_aniso_label
_atom_site_aniso_U_11
_atom_site_aniso_U_22
_atom_site_aniso_U_33
_atom_site_aniso_U_23
_atom_site_aniso_U_13
_atom_site_aniso_U_12
Au1 0.0201(2) 0.0209(2) 0.0149(2) 0.00710(17) 0.00750(17) -0.00027(17)
Au2 0.0170(2) 0.0200(2) 0.0162(2) -0.00613(17) 0.00598(16) 0.00154(16)
Au3 0.0213(2) 0.0229(2) 0.0188(2) -0.00949(18) 0.00921(19) -0.00088(17)
Au4 0.0162(2) 0.0282(3) 0.0217(2) 0.01444(19) 0.00884(18) 0.00255(17)
Zn1 0.0125(5) 0.0121(5) 0.0106(5) 0.0003(4) 0.0040(4) 0.0003(4)
Zn2 0.0137(5) 0.0115(4) 0.0078(5) 0.0001(3) 0.0045(4) 0.0004(4)
N1 0.011(4) 0.016(4) 0.009(4) 0.000(3) 0.004(3) 0.002(3)
N2 0.011(4) 0.015(4) 0.018(5) 0.002(4) 0.003(4) 0.003(3)
N3 0.015(5) 0.023(6) 0.027(7) 0.003(5) 0.008(5) -0.003(4)
N4 0.025(6) 0.023(6) 0.014(5) 0.000(4) 0.011(5) 0.003(4)
N5 0.021(5) 0.017(5) 0.017(5) 0.001(4) 0.008(4) -0.003(4)
N6 0.019(5) 0.018(5) 0.021(6) -0.007(4) 0.006(4) 0.001(4)
N7 0.016(5) 0.004(3) 0.027(6) 0.001(3) 0.004(4) 0.000(3)
N8 0.013(4) 0.029(6) 0.015(5) -0.002(4) 0.007(4) -0.005(4)
N9 0.028(6) 0.025(6) 0.023(6) -0.005(5) 0.010(5) 0.002(5)
N10 0.025(6) 0.024(6) 0.029(7) 0.010(5) 0.014(5) 0.000(5)
N11 0.026(6) 0.031(7) 0.025(6) -0.013(5) 0.013(5) 0.001(5)
N12 0.028(7) 0.026(6) 0.028(7) -0.014(5) 0.010(5) -0.002(5)
C1 0.014(5) 0.030(7) 0.013(5) 0.006(5) 0.007(4) 0.003(5)
C2 0.013(5) 0.025(6) 0.013(5) 0.003(4) 0.004(4) 0.004(4)
C3 0.016(5) 0.014(5) 0.019(6) 0.000(4) 0.004(4) -0.001(4)
C4 0.011(5) 0.029(7) 0.017(6) -0.001(5) 0.003(4) 0.000(4)
C5 0.017(5) 0.025(6) 0.007(4) 0.001(4) 0.006(4) 0.003(4)
C6 0.009(4) 0.011(4) 0.022(6) -0.002(4) 0.003(4) -0.001(3)
C7 0.011(4) 0.015(5) 0.016(5) 0.005(4) 0.005(4) 0.001(3)
C8 0.014(5) 0.010(4) 0.017(5) 0.004(3) 0.005(4) -0.002(3)
C9 0.019(6) 0.018(5) 0.019(6) 0.000(4) 0.008(5) -0.003(4)
C10 0.017(5) 0.024(6) 0.019(6) -0.003(5) 0.005(4) 0.000(4)
C11 0.012(5) 0.024(6) 0.022(6) -0.005(5) 0.006(4) 0.002(4)
C12 0.014(5) 0.013(4) 0.020(6) -0.004(4) 0.007(4) -0.001(4)
C13 0.020(6) 0.028(6) 0.015(5) 0.004(5) 0.008(5) -0.005(5)
C14 0.003(4) 0.043(8) 0.025(7) 0.015(6) 0.004(4) -0.001(4)
C15 0.015(5) 0.022(6) 0.012(5) 0.003(4) 0.000(4) -0.002(4)
C16 0.014(5) 0.024(6) 0.017(5) -0.001(4) 0.006(4) 0.000(4)
C17 0.016(5) 0.021(6) 0.015(6) -0.003(4) 0.005(4) -0.004(4)
C18 0.016(6) 0.026(7) 0.028(8) 0.001(6) 0.009(6) -0.002(5)
C19 0.019(6) 0.020(6) 0.021(7) -0.003(5) 0.009(5) 0.002(5)
C20 0.025(7) 0.018(6) 0.030(8) -0.009(5) 0.016(6) -0.003(5)
C21 0.018(5) 0.017(5) 0.024(6) 0.000(4) 0.003(5) 0.009(4)
C22 0.018(6) 0.014(5) 0.041(9) -0.009(5) 0.007(6) 0.003(4)
C23 0.015(5) 0.022(6) 0.020(6) -0.004(5) 0.006(4) 0.002(4)
C24 0.014(5) 0.021(6) 0.024(6) 0.001(5) 0.004(5) 0.001(4)
C25 0.012(5) 0.008(4) 0.033(7) 0.001(4) 0.008(5) -0.001(3)
C26 0.017(5) 0.016(5) 0.028(7) -0.003(5) 0.010(5) 0.000(4)
C27 0.012(5) 0.026(6) 0.031(7) -0.014(6) 0.004(5) 0.005(4)
C28 0.018(6) 0.032(8) 0.042(10) -0.018(7) 0.007(6) 0.006(5)
C29 0.016(5) 0.018(5) 0.021(6) 0.000(4) 0.006(4) 0.002(4)
C30 0.013(5) 0.014(5) 0.025(6) 0.004(4) 0.006(4) 0.003(4)
C31 0.018(5) 0.014(5) 0.025(6) -0.002(4) 0.004(5) 0.000(4)
C32 0.017(5) 0.009(4) 0.024(6) 0.003(4) 0.006(4) 0.001(4)
C33 0.026(6) 0.009(4) 0.033(8) 0.006(5) 0.006(6) -0.001(4)
C34 0.015(5) 0.006(4) 0.044(9) -0.006(5) 0.001(5) 0.000(4)
C35 0.020(5) 0.013(5) 0.022(6) 0.003(4) 0.008(5) 0.001(4)
C36 0.017(5) 0.012(4) 0.028(7) -0.002(4) 0.006(5) 0.000(4)
C37 0.024(6) 0.026(6) 0.020(6) -0.009(5) 0.012(5) 0.001(5)
C38 0.020(6) 0.025(7) 0.024(7) 0.008(5) 0.008(5) -0.002(5)
C39 0.027(7) 0.030(8) 0.022(7) -0.013(6) 0.011(6) -0.001(6)
C40 0.018(6) 0.029(7) 0.035(9) 0.012(7) 0.013(6) 0.002(5)
C41 0.042(12) 0.08(2) 0.028(9) -0.015(11) 0.015(9) 0.005(12)
C42 0.063(12) 0.061(12) 0.053(12) -0.015(9) 0.037(10) -0.009(10)
C43 0.060(11) 0.054(11) 0.052(11) -0.020(9) 0.033(9) -0.004(9)
C44 0.027(6) 0.026(6) 0.016(5) -0.006(5) 0.013(5) -0.005(5)
C45 0.057(14) 0.060(15) 0.025(9) -0.007(9) 0.016(9) 0.011(12)
C46 0.069(13) 0.082(14) 0.056(12) -0.023(11) 0.028(10) 0.002(11)
C47 0.10(3) 0.038(11) 0.042(14) -0.011(10) 0.047(17) 0.005(13)
C48 0.069(12) 0.048(10) 0.045(10) -0.015(8) 0.035(9) -0.015(9)
C49 0.10(3) 0.070(19) 0.059(17) 0.013(15) 0.055(19) 0.05(2)
C50 0.044(11) 0.066(15) 0.025(8) -0.016(9) 0.015(8) 0.019(10)
C51 0.048(12) 0.049(12) 0.031(9) -0.016(9) 0.017(9) -0.001(10)
C52 0.042(10) 0.044(11) 0.034(9) -0.003(8) 0.021(8) -0.007(8)
C53 0.071(17) 0.046(13) 0.029(10) -0.003(9) 0.013(11) 0.003(12)
C54 0.032(10) 0.09(2) 0.026(9) -0.021(11) 0.011(8) 0.009(11)
C55 0.049(15) 0.11(3) 0.041(14) -0.005(17) 0.016(12) 0.022(18)
C56 0.060(17) 0.10(3) 0.08(2) -0.06(2) 0.049(16) -0.034(18)
C57 0.041(10) 0.019(6) 0.037(10) -0.011(6) -0.002(8) 0.001(6)
C58 0.046(10) 0.024(7) 0.029(8) -0.012(6) 0.010(8) -0.001(7)
C59 0.029(7) 0.016(5) 0.024(6) -0.007(5) 0.013(5) -0.003(5)
C60 0.030(7) 0.009(5) 0.026(7) 0.002(4) 0.009(6) -0.003(4)
C61 0.022(6) 0.012(5) 0.047(10) 0.004(6) 0.008(7) -0.002(5)
C62 0.028(8) 0.016(6) 0.041(10) 0.005(6) -0.007(7) -0.004(5)
C63 0.035(9) 0.028(8) 0.047(11) -0.009(7) 0.027(8) -0.005(7)
C64 0.030(8) 0.018(6) 0.053(12) -0.005(7) 0.022(8) -0.001(6)
C65 0.022(6) 0.014(5) 0.032(7) -0.002(5) 0.006(5) -0.006(4)
C66 0.022(6) 0.012(5) 0.026(7) 0.004(4) 0.008(5) -0.003(4)
C67 0.027(7) 0.021(6) 0.026(7) 0.009(5) 0.011(6) 0.002(5)
C68 0.034(8) 0.020(6) 0.047(11) 0.012(6) 0.024(8) 0.002(6)
C69 0.023(6) 0.022(6) 0.039(9) 0.010(6) 0.017(6) -0.001(5)
C70 0.030(8) 0.030(8) 0.043(11) 0.008(8) 0.008(8) 0.001(7)
C71 0.033(9) 0.034(9) 0.033(9) 0.015(7) -0.003(7) -0.008(7)
C72 0.050(11) 0.035(9) 0.023(7) 0.004(7) 0.009(8) -0.004(8)

loop_
_atom_type_symbol
_atom_type_description
_atom_type_scat_dispersion_real
_atom_type_scat_dispersion_imag
_atom_type_scat_source
C C 0.0033 0.0016 'International Tables Vol C Tables 4.2.6.8 and 6.1.1.4'
H H 0.0000 0.0000 'International Tables Vol C Tables 4.2.6.8 and 6.1.1.4'
Au Au -2.0133 8.8022 'International Tables Vol C Tables 4.2.6.8 and 6.1.1.4'
N N 0.0061 0.0033 'International Tables Vol C Tables 4.2.6.8 and 6.1.1.4'
Zn Zn 0.2839 1.4301 'International Tables Vol C Tables 4.2.6.8 and 6.1.1.4'

loop_
_geom_angle_atom_site_label_1
_geom_angle_atom_site_label_2
_geom_angle_atom_site_label_3
_geom_angle
_geom_angle_site_symmetry_1
_geom_angle_site_symmetry_3
C17 Au1 Au3 93.7(4) . .
C17 Au1 C18 178.2(7) . .
C18 Au1 Au3 87.5(5) . .
C19 Au2 Au4 91.1(5) . .
C20 Au2 Au4 91.8(5) . .
C20 Au2 C19 177.0(7) . .
C37 Au3 Au1 88.2(5) . .
C37 Au3 C39 173.4(7) . .
C39 Au3 Au1 98.4(5) . .
C38 Au4 Au2 93.3(5) . .
C38 Au4 C40 178.8(8) . .
C40 Au4 Au2 86.0(5) . .
N2 Zn1 N1 178.9(5) 4_565 .
N2 Zn1 N3 88.1(5) 4_565 .
N2 Zn1 N5 90.8(5) 4_565 2_564
N3 Zn1 N1 92.9(5) . .
N4 Zn1 N1 88.9(5) 2_574 .
N4 Zn1 N2 90.1(6) 2_574 4_565
N4 Zn1 N3 178.2(7) 2_574 .
N4 Zn1 N5 88.5(5) 2_574 2_564
N4 Zn1 N6 92.7(6) 2_574 .
N5 Zn1 N1 89.6(5) 2_564 .
N5 Zn1 N3 91.8(5) 2_564 .
N6 Zn1 N1 88.5(5) . .
N6 Zn1 N2 91.0(5) . 4_565
N6 Zn1 N3 87.1(6) . .
N6 Zn1 N5 177.8(6) . 2_564
N7 Zn2 N8 178.6(5) . 4_565
N7 Zn2 N9 90.3(5) . .
N7 Zn2 N10 89.1(5) . .
N7 Zn2 N11 91.9(5) . .
N9 Zn2 N8 90.5(6) . 4_565
N9 Zn2 N10 88.6(7) . .
N9 Zn2 N11 177.6(6) . .
N10 Zn2 N8 89.7(5) . 4_565
N11 Zn2 N8 87.3(6) . 4_565
N11 Zn2 N10 90.4(6) . .
N12 Zn2 N7 90.4(6) 2_565 .
N12 Zn2 N8 90.8(6) 2_565 4_565
N12 Zn2 N9 90.2(7) 2_565 .
N12 Zn2 N10 178.7(8) 2_565 .
N12 Zn2 N11 90.9(7) 2_565 .
C1 N1 Zn1 120.7(9) . .
C5 N1 Zn1 122.7(9) . .
C5 N1 C1 116.3(11) . .
C14 N2 Zn1 121.8(11) . 4_464
C14 N2 C15 116.3(12) . .
C15 N2 Zn1 121.7(10) . 4_464
C18 N3 Zn1 164.6(14) . .
C19 N4 Zn1 165.6(14) . 2_575
C17 N5 Zn1 166.0(13) . 2_565
C20 N6 Zn1 167.4(15) . .
C21 N7 Zn2 115.5(9) . .
C25 N7 Zn2 124.5(9) . .
C25 N7 C21 119.3(12) . .
C34 N8 Zn2 118.1(10) . 4_464
C34 N8 C35 118.2(12) . .
C35 N8 Zn2 123.6(10) . 4_464
C37 N9 Zn2 168.2(15) . .
C38 N10 Zn2 167.0(15) . .
C40 N11 Zn2 171.1(18) 2_575 .
C39 N12 Zn2 170.1(17) . 2_564
N1 C1 C2 122.9(13) . .
C1 C2 C3 121.1(13) . .
C2 C3 C6 123.1(13) . .
C4 C3 C2 114.4(13) . .
C4 C3 C6 122.4(14) . .
C5 C4 C3 121.9(14) . .
N1 C5 C4 123.2(12) . .
C7 C6 C3 120.7(13) . .
C11 C6 C3 122.6(14) . .
C11 C6 C7 116.7(11) . .
C8 C7 C6 120.2(12) . .
C7 C8 C9 122.2(13) . .
C8 C9 C12 120.8(13) . .
C10 C9 C8 117.1(13) . .
C10 C9 C12 122.1(14) . .
C9 C10 C11 122.5(14) . .
C10 C11 C6 121.0(14) . .
C13 C12 C9 122.5(13) . .
C13 C12 C16 116.7(13) . .
C16 C12 C9 120.6(14) . .
C14 C13 C12 119.3(13) . .
N2 C14 C13 124.4(14) . .
N2 C15 C16 123.8(14) . .
C15 C16 C12 119.5(14) . .
N5 C17 Au1 178.2(15) . .
N3 C18 Au1 179.4(18) . .
N4 C19 Au2 175.8(15) . .
N6 C20 Au2 177.8(16) . .
N7 C21 C22 122.9(13) . .
C21 C22 C23 117.4(14) . .
C22 C23 C26 119.6(13) . .
C24 C23 C22 117.7(13) . .
C24 C23 C26 122.6(13) . .
C25 C24 C23 119.9(13) . .
N7 C25 C24 122.7(12) . .
C27 C26 C23 119.6(12) . .
C27 C26 C31 118.1(13) . .
C31 C26 C23 122.2(13) . .
C28 C27 C26 122.1(13) . .
C27 C28 C29 119.1(15) . .
C28 C29 C32 118.8(13) . .
C30 C29 C28 118.5(13) . .
C30 C29 C32 122.7(12) . .
C31 C30 C29 121.7(13) . .
C30 C31 C26 120.2(13) . .
C33 C32 C29 120.4(12) . .
C33 C32 C36 117.0(13) . .
C36 C32 C29 122.6(12) . .
C32 C33 C34 120.6(13) . .
N8 C34 C33 122.4(12) . .
C36 C35 N8 122.1(13) . .
C35 C36 C32 119.5(13) . .
N9 C37 Au3 179.7(19) . .
N10 C38 Au4 178.1(16) . .
N12 C39 Au3 172.8(17) . .
N11 C40 Au4 177.2(16) 2_574 .
C46 C41 C42 132(3) . .
C43 C42 C41 112(3) . .
C42 C43 C44 122(3) . .
C42 C43 C47 117(3) . .
C44 C43 C47 121(3) . .
C45 C44 C43 123(2) . .
C45 C44 C50 122(2) . .
C50 C44 C43 115(2) . .
C44 C45 C46 122(3) . .
C44 C45 C53 120(2) . .
C53 C45 C46 118(3) . .
C41 C46 C45 109(3) . .
C48 C47 C43 113(3) . .
C47 C48 C49 132(3) . .
C48 C49 C54 129(3) . .
C50 C49 C48 112(3) . .
C50 C49 C54 118(4) . .
C44 C50 C51 118(2) . .
C49 C50 C44 126(3) . .
C49 C50 C51 117(3) . .
C52 C51 C50 114(2) . .
C56 C51 C50 121(3) . .
C56 C51 C52 124(3) . .
C53 C52 C51 125(2) . .
C52 C53 C45 121(3) . .
C55 C54 C49 125(3) . .
C54 C55 C56 121(3) . .
C51 C56 C55 118(3) . .
C62 C57 C58 121.5(19) . .
C59 C58 C57 121(2) . .
C58 C59 C60 119.2(17) . .
C58 C59 C63 124.6(18) . .
C60 C59 C63 116.2(16) . .
C61 C60 C59 119.5(16) . .
C61 C60 C66 120.5(16) . .
C66 C60 C59 120.0(16) . .
C60 C61 C69 117.8(16) . .
C62 C61 C60 118(2) . .
C62 C61 C69 124.0(18) . .
C57 C62 C61 121(2) . .
C64 C63 C59 123.5(18) . .
C63 C64 C65 121.7(17) . .
C66 C65 C64 118.0(16) . .
C70 C65 C64 122.1(18) . .
C70 C65 C66 119.8(18) . .
C65 C66 C60 120.5(16) . .
C67 C66 C60 119.2(15) . .
C67 C66 C65 120.3(16) . .
C66 C67 C68 119.9(17) . .
C72 C67 C66 119.5(17) . .
C72 C67 C68 120.5(18) . .
C69 C68 C67 119.2(18) . .
C68 C69 C61 123.3(16) . .
C65 C70 C71 120.4(19) . .
C70 C71 C72 121.0(18) . .
C67 C72 C71 119(2) . .

loop_
_geom_bond_atom_site_label_1
_geom_bond_atom_site_label_2
_geom_bond_distance
_geom_bond_site_symmetry_2
Au1 Au3 3.1703(9) .
Au1 C17 1.976(16) .
Au1 C18 2.004(19) .
Au2 Au4 3.0469(8) .
Au2 C19 1.989(16) .
Au2 C20 1.957(17) .
Au3 C37 1.970(15) .
Au3 C39 1.994(15) .
Au4 C38 1.968(16) .
Au4 C40 1.986(18) .
Zn1 N1 2.187(11) .
Zn1 N2 2.159(12) 4_565
Zn1 N3 2.180(15) .
Zn1 N4 2.110(14) 2_574
Zn1 N5 2.172(13) 2_564
Zn1 N6 2.136(13) .
Zn2 N7 2.126(12) .
Zn2 N8 2.156(12) 4_565
Zn2 N9 2.128(15) .
Zn2 N10 2.147(14) .
Zn2 N11 2.133(14) .
Zn2 N12 2.115(14) 2_565
N1 C1 1.356(18) .
N1 C5 1.355(17) .
N2 C14 1.323(19) .
N2 C15 1.349(19) .
N3 C18 1.11(2) .
N4 C19 1.17(2) .
N5 C17 1.16(2) .
N6 C20 1.17(2) .
N7 C21 1.347(19) .
N7 C25 1.318(17) .
N8 C34 1.298(19) .
N8 C35 1.377(19) .
N9 C37 1.15(2) .
N10 C38 1.16(2) .
N11 C40 1.14(2) 2_575
N12 C39 1.14(2) .
C1 C2 1.37(2) .
C2 C3 1.42(2) .
C3 C4 1.39(2) .
C3 C6 1.454(19) .
C4 C5 1.36(2) .
C6 C7 1.43(2) .
C6 C11 1.40(2) .
C7 C8 1.371(17) .
C8 C9 1.41(2) .
C9 C10 1.36(2) .
C9 C12 1.50(2) .
C10 C11 1.39(2) .
C12 C13 1.39(2) .
C12 C16 1.40(2) .
C13 C14 1.39(2) .
C15 C16 1.38(2) .
C21 C22 1.41(2) .
C22 C23 1.43(2) .
C23 C24 1.40(2) .
C23 C26 1.46(2) .
C24 C25 1.396(19) .
C26 C27 1.40(2) .
C26 C31 1.40(2) .
C27 C28 1.39(2) .
C28 C29 1.42(2) .
C29 C30 1.40(2) .
C29 C32 1.48(2) .
C30 C31 1.378(19) .
C32 C33 1.374(19) .
C32 C36 1.399(19) .
C33 C34 1.39(2) .
C35 C36 1.37(2) .
C41 C42 1.47(5) .
C41 C46 1.43(5) .
C42 C43 1.35(5) .
C43 C44 1.47(4) .
C43 C47 1.47(5) .
C44 C45 1.36(3) .
C44 C50 1.42(3) .
C45 C46 1.47(5) .
C45 C53 1.37(4) .
C47 C48 1.33(5) .
C48 C49 1.41(5) .
C49 C50 1.39(4) .
C49 C54 1.42(5) .
C50 C51 1.50(4) .
C51 C52 1.40(4) .
C51 C56 1.33(4) .
C52 C53 1.34(4) .
C54 C55 1.25(5) .
C55 C56 1.47(6) .
C57 C58 1.38(3) .
C57 C62 1.37(4) .
C58 C59 1.36(3) .
C59 C60 1.45(2) .
C59 C63 1.47(3) .
C60 C61 1.42(2) .
C60 C66 1.43(2) .
C61 C62 1.40(3) .
C61 C69 1.43(3) .
C63 C64 1.30(3) .
C64 C65 1.45(3) .
C65 C66 1.42(2) .
C65 C70 1.37(3) .
C66 C67 1.41(2) .
C67 C68 1.45(3) .
C67 C72 1.40(3) .
C68 C69 1.34(3) .
C70 C71 1.39(4) .
C71 C72 1.42(3) .

loop_
_twin_individual_id
_twin_individual_mass_fraction_refined
1 0.853(16)
2 0.147(16)
